data_2016344
loop_
_publ_author_name
'    Bilewicz, El\.zbieta '
'    Ma\/lecka,  Magdalena'
'    Grabowski,  S\/lawomir J.'
'    Mlosto\'n,  Grzegorz'

_publ_section_title
;2'-(4-Chlorophenyl)-2,3,4,5,6,7-hexahydro-4',7'-methanospiro[9<i>H</i>-fluorene-9,3'-1<i>H</i>-indazole]-1'-carbonitrile
 and methyl
 4'-chloro-2'-(4-chlorophenyl)-1'-cyanospiro[9<i>H</i>-fluorene-9,3'-pyrazolidine]-4'-carboxylate
;
_journal_coeditor_code LN3061
_journal_issue 12
_journal_name_full 'Acta Crystallographica Section C'
_journal_page_first o739
_journal_page_last o742
_journal_paper_doi 10.1107/S0108270107053619
_journal_volume 63
_journal_year 2007
_chemical_formula_iupac 'C24 H17 Cl2 N3 O2'
_chemical_formula_moiety 'C24 H17 Cl2 N3 O2'
_chemical_formula_sum 'C24 H17 Cl2 N3 O2'
_chemical_formula_weight 450.31
_chemical_melting_point .454E-305
_chemical_name_systematic
;
methyl
4'-chloro-2'-(4-chlorophenyl)-1'-cyanospiro[9H-fluorene-9,3'-pyrazolidine]-
4'-carboxylate
;
_space_group_IT_number 14
_symmetry_cell_setting monoclinic
_symmetry_space_group_name_Hall '-P 2ybc'
_symmetry_space_group_name_H-M 'P 1 21/c 1'
_atom_sites_solution_hydrogens geom
_atom_sites_solution_primary direct
_atom_sites_solution_secondary difmap
_audit_creation_method SHELXL-97
_cell_angle_alpha 90.00
_cell_angle_beta 96.363(3)
_cell_angle_gamma 90.00
_cell_formula_units_Z 8
_cell_length_a 11.1818(5)
_cell_length_b 13.2534(4)
_cell_length_c 28.1265(11)
_cell_measurement_reflns_used 23396
_cell_measurement_temperature 120(2)
_cell_measurement_theta_max 25.00
_cell_measurement_theta_min 1.46
_cell_volume 4142.6(3)
_computing_cell_refinement 'X-AREA (Stoe & Cie, 2000)'
_computing_data_collection 'X-AREA (Stoe & Cie, 2000)'
_computing_data_reduction 'X-AREA (Stoe & Cie, 2000)'
_computing_molecular_graphics 'PLATON (Spek, 2003)'
_computing_publication_material
;
SHELXL97 (Sheldrick, 1997) and WinGX (Farrugia, 1999)
;
_computing_structure_refinement 'SHELXL97 (Sheldrick, 1997)'
_computing_structure_solution 'SHELXS86 (Sheldrick, 1990)'
_diffrn_ambient_temperature 120(2)
_diffrn_detector_area_resol_mean 150
_diffrn_measured_fraction_theta_full 0.999
_diffrn_measured_fraction_theta_max 0.999
_diffrn_measurement_device_type 'Stoe IPDSII image-plate'
_diffrn_measurement_method phi-scan
_diffrn_radiation_monochromator graphite
_diffrn_radiation_source 'fine-focus sealed tube'
_diffrn_radiation_type MoK\a
_diffrn_radiation_wavelength 0.71073
_diffrn_reflns_av_R_equivalents 0.0449
_diffrn_reflns_av_sigmaI/netI 0.0626
_diffrn_reflns_limit_h_max 13
_diffrn_reflns_limit_h_min -13
_diffrn_reflns_limit_k_max 13
_diffrn_reflns_limit_k_min -15
_diffrn_reflns_limit_l_max 33
_diffrn_reflns_limit_l_min -29
_diffrn_reflns_number 23396
_diffrn_reflns_theta_full 25.00
_diffrn_reflns_theta_max 25.00
_diffrn_reflns_theta_min 1.46
_diffrn_standards_decay_% 2
_diffrn_standards_number 0
_exptl_absorpt_coefficient_mu 0.341
_exptl_absorpt_correction_type none
_exptl_crystal_colour colorless
_exptl_crystal_density_diffrn 1.444
_exptl_crystal_density_method 'not measured'
_exptl_crystal_description plate
_exptl_crystal_F_000 1856
_exptl_crystal_size_max 0.37
_exptl_crystal_size_mid 0.37
_exptl_crystal_size_min 0.08
_refine_diff_density_max 0.837
_refine_diff_density_min -0.410
_refine_ls_extinction_method none
_refine_ls_goodness_of_fit_ref 1.024
_refine_ls_hydrogen_treatment constr
_refine_ls_matrix_type full
_refine_ls_number_parameters 559
_refine_ls_number_reflns 7295
_refine_ls_number_restraints 0
_refine_ls_restrained_S_all 1.024
_refine_ls_R_factor_all 0.0662
_refine_ls_R_factor_gt 0.0356
_refine_ls_shift/su_max 0.001
_refine_ls_shift/su_mean 0.000
_refine_ls_structure_factor_coef Fsqd
_refine_ls_weighting_details
; calc
 [exp(2.00(sin\q/\l)^2^)]/
   [\s^2^(Fo^2^)+(0.0404P)^2^]
 where P = 0.33333Fo^2^ + 0.66667Fc^2^
;
_refine_ls_weighting_scheme calc
_refine_ls_wR_factor_gt 0.0728
_refine_ls_wR_factor_ref 0.0791
_reflns_number_gt 4866
_reflns_number_total 7295
_reflns_threshold_expression 'I > 2\s(I)'
_cod_data_source_file ln3061.cif
_cod_data_source_block V
_cod_original_sg_symbol_Hall -P2ybc
_cod_original_sg_symbol_H-M 'P 21/c'
_cod_database_code 2016344
_cod_database_fobs_code 2016344

loop_
_symmetry_equiv_pos_as_xyz
'x, y, z'
'-x, y+1/2, -z+1/2'
'-x, -y, -z'
'x, -y-1/2, z-1/2'

loop_
_atom_site_type_symbol
_atom_site_label
_atom_site_fract_x
_atom_site_fract_y
_atom_site_fract_z
_atom_site_U_iso_or_equiv
_atom_site_adp_type
_atom_site_calc_flag
_atom_site_refinement_flags
_atom_site_occupancy
Cl Cl1 -0.19062(6) 0.29108(7) -0.19441(2) 0.04582(19) Uani d . 1
Cl Cl2 0.16398(5) 0.21353(5) 0.11089(2) 0.02777(14) Uani d . 1
O O42 -0.03896(18) 0.42321(14) 0.13806(7) 0.0443(5) Uani d . 1
O O43 -0.05242(15) 0.25933(14) 0.15557(6) 0.0337(4) Uani d . 1
N N1 0.13052(15) 0.34045(15) 0.01889(7) 0.0235(4) Uani d . 1
N N2 0.03496(15) 0.26720(14) 0.00639(7) 0.0207(4) Uani d . 1
N N7 0.33242(17) 0.26889(17) 0.00682(8) 0.0343(5) Uani d . 1
C C3 -0.03988(18) 0.25762(17) 0.04691(8) 0.0202(5) Uani d . 1
C C4 0.04764(18) 0.30204(17) 0.08939(8) 0.0218(5) Uani d . 1
C C5 0.11071(19) 0.38595(18) 0.06505(9) 0.0245(5) Uani d . 1
C C6 0.2398(2) 0.29813(18) 0.01484(9) 0.0249(5) Uani d . 1
C C8 -0.08308(19) 0.15019(17) 0.05501(8) 0.0208(5) Uani d . 1
C C9 -0.0201(2) 0.06051(19) 0.05753(9) 0.0277(5) Uani d . 1
C C10 -0.0814(2) -0.02777(19) 0.06602(10) 0.0341(6) Uani d . 1
C C11 -0.2029(2) -0.0268(2) 0.07142(10) 0.0349(6) Uani d . 1
C C12 -0.2679(2) 0.06282(19) 0.06741(9) 0.0270(5) Uani d . 1
C C13 -0.20753(19) 0.15122(17) 0.05916(8) 0.0212(5) Uani d . 1
C C14 -0.25432(18) 0.25389(17) 0.04983(8) 0.0208(5) Uani d . 1
C C15 -0.37180(19) 0.28903(18) 0.04468(8) 0.0235(5) Uani d . 1
C C16 -0.3931(2) 0.38780(19) 0.03009(9) 0.0282(5) Uani d . 1
C C17 -0.2990(2) 0.45054(19) 0.02063(9) 0.0296(5) Uani d . 1
C C18 -0.18093(19) 0.41529(17) 0.02576(9) 0.0238(5) Uani d . 1
C C19 -0.15874(18) 0.31695(17) 0.04065(8) 0.0196(5) Uani d . 1
C C21 -0.02069(18) 0.27844(17) -0.04112(8) 0.0206(5) Uani d . 1
C C22 0.03237(19) 0.33527(19) -0.07485(9) 0.0252(5) Uani d . 1
C C23 -0.0188(2) 0.3390(2) -0.12205(9) 0.0297(6) Uani d . 1
C C24 -0.1233(2) 0.2859(2) -0.13532(9) 0.0284(5) Uani d . 1
C C25 -0.17731(19) 0.22963(19) -0.10255(9) 0.0276(5) Uani d . 1
C C26 -0.12646(18) 0.22486(18) -0.05564(8) 0.0234(5) Uani d . 1
C C41 -0.0180(2) 0.33600(19) 0.13058(9) 0.0265(5) Uani d . 1
C C44 -0.1166(2) 0.2836(2) 0.19602(10) 0.0410(7) Uani d . 1
H H5A 0.0593 0.4468 0.0605 0.029 Uiso calc R 1
H H5B 0.1879 0.4044 0.0837 0.029 Uiso calc R 1
H H9 0.0632 0.0591 0.0536 0.033 Uiso calc R 1
H H10 -0.0391 -0.0900 0.0681 0.041 Uiso calc R 1
H H11 -0.2422 -0.0880 0.0779 0.042 Uiso calc R 1
H H12 -0.3518 0.0634 0.0703 0.032 Uiso calc R 1
H H15 -0.4363 0.2463 0.0510 0.028 Uiso calc R 1
H H16 -0.4732 0.4130 0.0265 0.034 Uiso calc R 1
H H17 -0.3154 0.5180 0.0106 0.036 Uiso calc R 1
H H18 -0.1167 0.4581 0.0191 0.029 Uiso calc R 1
H H22 0.1042 0.3718 -0.0654 0.030 Uiso calc R 1
H H23 0.0177 0.3777 -0.1450 0.036 Uiso calc R 1
H H25 -0.2497 0.1940 -0.1123 0.033 Uiso calc R 1
H H26 -0.1632 0.1852 -0.0331 0.028 Uiso calc R 1
H H44A -0.1375 0.2212 0.2118 0.062 Uiso calc R 1
H H44B -0.1903 0.3207 0.1849 0.062 Uiso calc R 1
H H44C -0.0655 0.3255 0.2187 0.062 Uiso calc R 1
Cl Cl10 0.38337(5) 1.05566(5) 0.06729(2) 0.03142(14) Uani d . 1
Cl Cl20 0.59140(5) 0.44562(4) 0.21560(2) 0.02571(13) Uani d . 1
O O142 0.88978(14) 0.55891(15) 0.21929(7) 0.0373(4) Uani d . 1
O O143 0.77694(13) 0.53999(13) 0.28001(6) 0.0295(4) Uani d . 1
N N101 0.56634(16) 0.58986(14) 0.12830(7) 0.0233(4) Uani d . 1
N N102 0.52678(16) 0.66505(14) 0.16034(7) 0.0212(4) Uani d . 1
N N107 0.39892(19) 0.46855(16) 0.10314(8) 0.0352(5) Uani d . 1
C C103 0.60186(18) 0.65814(17) 0.20784(8) 0.0209(5) Uani d . 1
C C104 0.67443(18) 0.55739(18) 0.20260(8) 0.0221(5) Uani d . 1
C C105 0.6853(2) 0.55400(19) 0.14912(9) 0.0265(5) Uani d . 1
C C106 0.4775(2) 0.52116(19) 0.11662(9) 0.0266(5) Uani d . 1
C C108 0.68960(18) 0.74592(17) 0.21934(8) 0.0216(5) Uani d . 1
C C109 0.76794(19) 0.79090(19) 0.19067(9) 0.0281(5) Uani d . 1
C C110 0.8362(2) 0.8723(2) 0.20904(10) 0.0345(6) Uani d . 1
C C111 0.8273(2) 0.90848(19) 0.25489(10) 0.0338(6) Uani d . 1
C C112 0.7478(2) 0.86407(18) 0.28362(9) 0.0288(6) Uani d . 1
C C113 0.67825(18) 0.78260(17) 0.26526(8) 0.0228(5) Uani d . 1
C C114 0.58043(18) 0.72768(17) 0.28501(8) 0.0215(5) Uani d . 1
C C115 0.5323(2) 0.73906(18) 0.32810(9) 0.0257(5) Uani d . 1
C C116 0.4319(2) 0.68254(19) 0.33569(9) 0.0275(5) Uani d . 1
C C117 0.3798(2) 0.61718(18) 0.30117(9) 0.0261(5) Uani d . 1
C C118 0.42796(18) 0.60483(17) 0.25806(8) 0.0222(5) Uani d . 1
C C119 0.52974(18) 0.65980(17) 0.25058(8) 0.0197(5) Uani d . 1
C C121 0.50120(18) 0.76035(17) 0.13817(8) 0.0213(5) Uani d . 1
C C122 0.50433(19) 0.77323(18) 0.08901(8) 0.0244(5) Uani d . 1
C C123 0.4699(2) 0.86510(19) 0.06776(9) 0.0277(5) Uani d . 1
C C124 0.43247(19) 0.94295(18) 0.09512(9) 0.0245(5) Uani d . 1
C C125 0.43103(18) 0.93175(17) 0.14411(8) 0.0225(5) Uani d . 1
C C126 0.46445(18) 0.83985(18) 0.16532(8) 0.0223(5) Uani d . 1
C C141 0.79375(19) 0.55304(18) 0.23463(9) 0.0260(5) Uani d . 1
C C144 0.8833(2) 0.5201(2) 0.31279(10) 0.0403(7) Uani d . 1
H H10A 0.7502 0.5991 0.1406 0.032 Uiso calc R 1
H H10B 0.7010 0.4845 0.1385 0.032 Uiso calc R 1
H H109 0.7746 0.7666 0.1593 0.034 Uiso calc R 1
H H110 0.8901 0.9039 0.1899 0.041 Uiso calc R 1
H H111 0.8756 0.9639 0.2668 0.041 Uiso calc R 1
H H112 0.7412 0.8887 0.3149 0.035 Uiso calc R 1
H H115 0.5673 0.7845 0.3518 0.031 Uiso calc R 1
H H116 0.3983 0.6889 0.3651 0.033 Uiso calc R 1
H H117 0.3101 0.5802 0.3070 0.031 Uiso calc R 1
H H118 0.3921 0.5599 0.2343 0.027 Uiso calc R 1
H H122 0.5299 0.7195 0.0702 0.029 Uiso calc R 1
H H123 0.4721 0.8742 0.0344 0.033 Uiso calc R 1
H H125 0.4075 0.9863 0.1629 0.027 Uiso calc R 1
H H126 0.4622 0.8312 0.1987 0.027 Uiso calc R 1
H H14A 0.8605 0.5117 0.3452 0.060 Uiso calc R 1
H H14B 0.9394 0.5768 0.3123 0.060 Uiso calc R 1
H H14C 0.9222 0.4583 0.3031 0.060 Uiso calc R 1

loop_
_atom_site_aniso_label
_atom_site_aniso_U_11
_atom_site_aniso_U_22
_atom_site_aniso_U_33
_atom_site_aniso_U_12
_atom_site_aniso_U_13
_atom_site_aniso_U_23
Cl1 0.0386(3) 0.0757(5) 0.0220(3) -0.0065(3) -0.0020(3) 0.0084(4)
Cl2 0.0255(3) 0.0294(3) 0.0279(3) 0.0027(2) 0.0007(2) 0.0019(3)
O42 0.0648(12) 0.0307(11) 0.0410(12) 0.0043(9) 0.0213(9) -0.0057(9)
O43 0.0413(9) 0.0339(10) 0.0282(10) -0.0056(8) 0.0136(8) -0.0006(8)
N1 0.0184(9) 0.0267(11) 0.0256(11) -0.0027(8) 0.0025(8) -0.0033(9)
N2 0.0183(8) 0.0231(10) 0.0207(10) -0.0050(7) 0.0021(7) -0.0015(8)
N7 0.0264(11) 0.0361(13) 0.0414(14) -0.0021(9) 0.0089(9) 0.0013(11)
C3 0.0216(10) 0.0210(12) 0.0182(12) 0.0000(9) 0.0028(9) 0.0012(10)
C4 0.0220(10) 0.0230(12) 0.0203(12) 0.0002(9) 0.0018(9) -0.0002(10)
C5 0.0220(11) 0.0257(13) 0.0257(13) -0.0020(9) 0.0020(9) -0.0027(11)
C6 0.0243(12) 0.0274(13) 0.0227(12) -0.0041(10) 0.0019(9) 0.0018(11)
C8 0.0228(10) 0.0215(12) 0.0181(12) -0.0038(9) 0.0024(9) 0.0031(10)
C9 0.0270(11) 0.0253(13) 0.0310(13) 0.0026(10) 0.0037(10) 0.0004(12)
C10 0.0407(14) 0.0208(13) 0.0413(16) 0.0026(10) 0.0066(12) 0.0015(12)
C11 0.0400(14) 0.0232(13) 0.0424(17) -0.0082(11) 0.0082(12) 0.0035(12)
C12 0.0263(11) 0.0249(13) 0.0307(14) -0.0057(10) 0.0066(10) -0.0001(11)
C13 0.0248(11) 0.0217(12) 0.0177(12) -0.0011(9) 0.0039(9) 0.0005(10)
C14 0.0234(11) 0.0237(12) 0.0155(12) -0.0014(9) 0.0036(8) 0.0003(10)
C15 0.0216(10) 0.0272(13) 0.0224(12) -0.0017(9) 0.0050(9) -0.0012(11)
C16 0.0225(11) 0.0316(14) 0.0310(14) 0.0053(10) 0.0047(10) 0.0005(12)
C17 0.0335(12) 0.0219(12) 0.0330(14) 0.0046(10) 0.0013(10) 0.0033(12)
C18 0.0239(11) 0.0231(12) 0.0249(13) -0.0014(9) 0.0042(9) 0.0032(10)
C19 0.0201(10) 0.0239(12) 0.0154(11) -0.0001(9) 0.0049(8) -0.0010(10)
C21 0.0219(10) 0.0216(12) 0.0184(11) 0.0040(9) 0.0025(9) -0.0004(10)
C22 0.0247(11) 0.0264(12) 0.0248(13) -0.0030(9) 0.0046(9) 0.0020(11)
C23 0.0308(12) 0.0343(14) 0.0250(13) -0.0020(11) 0.0081(10) 0.0041(11)
C24 0.0255(11) 0.0382(14) 0.0213(13) 0.0035(10) 0.0024(9) -0.0001(12)
C25 0.0211(11) 0.0359(14) 0.0258(13) -0.0023(10) 0.0020(9) -0.0020(11)
C26 0.0196(10) 0.0289(13) 0.0222(12) -0.0013(9) 0.0046(9) 0.0020(11)
C41 0.0271(11) 0.0278(14) 0.0245(13) -0.0030(10) 0.0026(10) -0.0041(11)
C44 0.0446(15) 0.0478(17) 0.0349(16) -0.0067(13) 0.0231(12) -0.0065(14)
Cl10 0.0342(3) 0.0237(3) 0.0355(3) 0.0033(2) 0.0000(2) 0.0056(3)
Cl20 0.0295(3) 0.0193(3) 0.0288(3) -0.0016(2) 0.0054(2) 0.0000(3)
O142 0.0255(8) 0.0448(11) 0.0428(11) 0.0026(8) 0.0094(8) -0.0032(10)
O143 0.0266(8) 0.0344(10) 0.0270(10) 0.0069(7) 0.0005(7) -0.0016(8)
N101 0.0281(10) 0.0199(10) 0.0225(11) -0.0015(8) 0.0052(8) -0.0037(8)
N102 0.0265(9) 0.0193(10) 0.0182(10) 0.0010(8) 0.0039(7) -0.0039(8)
N107 0.0360(11) 0.0298(12) 0.0381(13) -0.0007(10) -0.0025(10) -0.0041(10)
C103 0.0230(10) 0.0203(12) 0.0196(12) -0.0005(9) 0.0037(9) -0.0006(10)
C104 0.0238(10) 0.0188(11) 0.0248(12) -0.0013(9) 0.0069(9) -0.0008(11)
C105 0.0288(11) 0.0245(12) 0.0275(13) 0.0023(10) 0.0089(9) -0.0033(11)
C106 0.0320(12) 0.0243(13) 0.0234(13) 0.0040(10) 0.0021(10) -0.0008(11)
C108 0.0205(10) 0.0187(11) 0.0256(13) 0.0020(9) 0.0018(9) 0.0007(10)
C109 0.0241(11) 0.0271(13) 0.0337(14) 0.0001(10) 0.0067(10) 0.0023(12)
C110 0.0257(12) 0.0332(15) 0.0448(17) -0.0054(10) 0.0045(11) 0.0067(13)
C111 0.0267(12) 0.0247(13) 0.0474(17) -0.0065(10) -0.0071(11) 0.0019(12)
C112 0.0297(12) 0.0229(13) 0.0317(14) 0.0010(10) -0.0063(10) -0.0013(11)
C113 0.0201(10) 0.0196(12) 0.0273(13) 0.0028(9) -0.0030(9) 0.0016(10)
C114 0.0213(10) 0.0171(11) 0.0252(13) 0.0052(9) -0.0014(9) 0.0005(10)
C115 0.0318(12) 0.0234(13) 0.0213(12) 0.0081(10) 0.0007(10) -0.0020(10)
C116 0.0317(12) 0.0305(14) 0.0219(13) 0.0109(10) 0.0098(10) 0.0055(11)
C117 0.0242(11) 0.0250(13) 0.0305(14) 0.0053(9) 0.0088(10) 0.0053(11)
C118 0.0217(10) 0.0207(12) 0.0240(13) 0.0015(9) 0.0013(9) 0.0005(10)
C119 0.0212(10) 0.0182(11) 0.0197(12) 0.0046(9) 0.0019(8) 0.0029(10)
C121 0.0207(10) 0.0205(12) 0.0230(12) -0.0024(9) 0.0036(9) 0.0007(10)
C122 0.0293(11) 0.0225(12) 0.0226(12) 0.0001(10) 0.0081(9) -0.0020(10)
C123 0.0321(12) 0.0293(13) 0.0224(13) -0.0015(10) 0.0058(10) 0.0011(11)
C124 0.0243(10) 0.0208(12) 0.0279(13) -0.0024(9) 0.0010(9) 0.0021(11)
C125 0.0193(10) 0.0214(12) 0.0269(13) -0.0004(9) 0.0025(9) -0.0047(11)
C126 0.0222(10) 0.0243(12) 0.0206(12) 0.0002(9) 0.0029(9) -0.0021(10)
C141 0.0272(12) 0.0174(11) 0.0340(14) 0.0015(10) 0.0061(10) -0.0040(11)
C144 0.0373(14) 0.0434(16) 0.0374(16) 0.0113(12) -0.0081(12) -0.0067(13)

loop_
_atom_type_symbol
_atom_type_description
_atom_type_scat_dispersion_real
_atom_type_scat_dispersion_imag
_atom_type_scat_source
C C 0.0033 0.0016 'International Tables Vol C Tables 4.2.6.8 and 6.1.1.4'
H H 0.0000 0.0000 'International Tables Vol C Tables 4.2.6.8 and 6.1.1.4'
O O 0.0106 0.0060 'International Tables Vol C Tables 4.2.6.8 and 6.1.1.4'
N N 0.0061 0.0033 'International Tables Vol C Tables 4.2.6.8 and 6.1.1.4'
Cl Cl 0.1484 0.1585 'International Tables Vol C Tables 4.2.6.8 and 6.1.1.4'

loop_
_geom_angle_atom_site_label_1
_geom_angle_atom_site_label_2
_geom_angle_atom_site_label_3
_geom_angle
C41 O43 C44 116.6(2)
C6 N1 N2 110.27(18)
C6 N1 C5 117.88(18)
N2 N1 C5 107.94(16)
C21 N2 N1 113.00(17)
C21 N2 C3 120.27(16)
N1 N2 C3 109.30(16)
N2 C3 C8 113.97(18)
N2 C3 C19 114.82(18)
C8 C3 C19 102.13(16)
N2 C3 C4 101.19(16)
C8 C3 C4 114.57(18)
C19 C3 C4 110.66(18)
C41 C4 C5 114.7(2)
C41 C4 C3 112.36(17)
C5 C4 C3 102.27(18)
C41 C4 Cl2 109.32(16)
C5 C4 Cl2 105.85(14)
C3 C4 Cl2 112.07(15)
N1 C5 C4 102.74(18)
N1 C5 H5A 111.2
C4 C5 H5A 111.2
N1 C5 H5B 111.2
C4 C5 H5B 111.2
H5A C5 H5B 109.1
N7 C6 N1 172.2(3)
C9 C8 C13 120.5(2)
C9 C8 C3 129.95(19)
C13 C8 C3 109.54(19)
C8 C9 C10 118.4(2)
C8 C9 H9 120.8
C10 C9 H9 120.8
C11 C10 C9 121.4(2)
C11 C10 H10 119.3
C9 C10 H10 119.3
C10 C11 C12 120.6(2)
C10 C11 H11 119.7
C12 C11 H11 119.7
C13 C12 C11 118.4(2)
C13 C12 H12 120.8
C11 C12 H12 120.8
C12 C13 C8 120.7(2)
C12 C13 C14 130.0(2)
C8 C13 C14 109.22(19)
C15 C14 C19 120.9(2)
C15 C14 C13 130.1(2)
C19 C14 C13 108.70(18)
C16 C15 C14 118.6(2)
C16 C15 H15 120.7
C14 C15 H15 120.7
C15 C16 C17 120.9(2)
C15 C16 H16 119.6
C17 C16 H16 119.6
C16 C17 C18 120.6(2)
C16 C17 H17 119.7
C18 C17 H17 119.7
C19 C18 C17 118.9(2)
C19 C18 H18 120.5
C17 C18 H18 120.5
C18 C19 C14 120.15(19)
C18 C19 C3 129.83(19)
C14 C19 C3 109.92(19)
C22 C21 C26 119.0(2)
C22 C21 N2 121.51(19)
C26 C21 N2 119.3(2)
C25 C26 C21 120.1(2)
C25 C26 H26 120.0
C21 C26 H26 120.0
C24 C25 C26 120.0(2)
C24 C25 H25 120.0
C26 C25 H25 120.0
C25 C24 C23 121.1(2)
C25 C24 Cl1 118.90(18)
C23 C24 Cl1 119.99(19)
C24 C23 C22 119.2(2)
C24 C23 H23 120.4
C22 C23 H23 120.4
C23 C22 C21 120.6(2)
C23 C22 H22 119.7
C21 C22 H22 119.7
O42 C41 O43 125.1(2)
O42 C41 C4 122.8(2)
O43 C41 C4 112.1(2)
O43 C44 H44A 109.5
O43 C44 H44B 109.5
H44A C44 H44B 109.5
O43 C44 H44C 109.5
H44A C44 H44C 109.5
H44B C44 H44C 109.5
N102 C103 C119 114.20(17)
N102 C103 C108 115.06(19)
C119 C103 C108 101.85(18)
N102 C103 C104 102.20(17)
C119 C103 C104 114.17(18)
C108 C103 C104 109.76(16)
C105 C104 C141 114.95(18)
C105 C104 C103 102.43(18)
C141 C104 C103 113.70(18)
C105 C104 Cl20 105.94(16)
C141 C104 Cl20 106.55(16)
C103 C104 Cl20 113.19(14)
N101 C105 C104 102.49(17)
N101 C105 H10A 111.3
C104 C105 H10A 111.3
N101 C105 H10B 111.3
C104 C105 H10B 111.3
H10A C105 H10B 109.2
N107 C106 N101 173.7(3)
C118 C119 C114 120.7(2)
C118 C119 C103 128.9(2)
C114 C119 C103 110.36(18)
C119 C118 C117 118.3(2)
C119 C118 H118 120.8
C117 C118 H118 120.8
C116 C117 C118 120.9(2)
C116 C117 H117 119.6
C118 C117 H117 119.6
C117 C116 C115 121.1(2)
C117 C116 H116 119.4
C115 C116 H116 119.4
C116 C115 C114 118.4(2)
C116 C115 H115 120.8
C114 C115 H115 120.8
C115 C114 C119 120.6(2)
C115 C114 C113 130.7(2)
C119 C114 C113 108.6(2)
C112 C113 C108 120.4(2)
C112 C113 C114 130.5(2)
C108 C113 C114 108.88(19)
C113 C112 C111 118.4(2)
C113 C112 H112 120.8
C111 C112 H112 120.8
C110 C111 C112 120.5(2)
C110 C111 H111 119.8
C112 C111 H111 119.8
C109 C110 C111 121.4(2)
C109 C110 H110 119.3
C111 C110 H110 119.3
C110 C109 C108 118.3(2)
C110 C109 H109 120.9
C108 C109 H109 120.9
C109 C108 C113 121.0(2)
C109 C108 C103 129.3(2)
C113 C108 C103 109.70(19)
C126 C121 C122 119.5(2)
C126 C121 N102 119.3(2)
C122 C121 N102 121.1(2)
C125 C126 C121 120.7(2)
C125 C126 H126 119.7
C121 C126 H126 119.7
C124 C125 C126 119.2(2)
C124 C125 H125 120.4
C126 C125 H125 120.4
C123 C124 C125 120.8(2)
C123 C124 Cl10 119.30(19)
C125 C124 Cl10 119.92(18)
C124 C123 C122 120.1(2)
C124 C123 H123 120.0
C122 C123 H123 120.0
C123 C122 C121 119.7(2)
C123 C122 H122 120.1
C121 C122 H122 120.1
O142 C141 O143 125.6(2)
O142 C141 C104 122.9(2)
O143 C141 C104 111.48(18)
O143 C144 H14A 109.5
O143 C144 H14B 109.5
H14A C144 H14B 109.5
O143 C144 H14C 109.5
H14A C144 H14C 109.5
H14B C144 H14C 109.5
C106 N101 N102 110.25(17)
C106 N101 C105 118.91(19)
N102 N101 C105 107.47(17)
C121 N102 N101 113.52(18)
C121 N102 C103 120.65(18)
N101 N102 C103 109.49(16)
C141 O143 C144 116.39(19)

loop_
_geom_bond_atom_site_label_1
_geom_bond_atom_site_label_2
_geom_bond_distance
O42 C41 1.202(3)
O43 C41 1.317(3)
O43 C44 1.447(3)
Cl2 C4 1.806(2)
Cl1 C24 1.748(2)
N1 C6 1.361(3)
N1 N2 1.458(2)
N1 C5 1.470(3)
N2 C21 1.418(3)
N2 C3 1.492(3)
N7 C6 1.151(3)
C3 C8 1.529(3)
C3 C19 1.538(3)
C3 C4 1.572(3)
C4 C41 1.508(3)
C4 C5 1.520(3)
C5 H5A 0.9900
C5 H5B 0.9900
C8 C9 1.379(3)
C8 C13 1.409(3)
C9 C10 1.390(4)
C9 H9 0.9500
C10 C11 1.383(4)
C10 H10 0.9500
C11 C12 1.391(4)
C11 H11 0.9500
C12 C13 1.385(3)
C12 H12 0.9500
C13 C14 1.471(3)
C14 C15 1.386(3)
C14 C19 1.403(3)
C15 C16 1.385(3)
C15 H15 0.9500
C16 C17 1.390(3)
C16 H16 0.9500
C17 C18 1.393(3)
C17 H17 0.9500
C18 C19 1.383(3)
C18 H18 0.9500
C21 C22 1.394(3)
C21 C26 1.401(3)
C26 C25 1.379(3)
C26 H26 0.9500
C25 C24 1.376(4)
C25 H25 0.9500
C24 C23 1.379(3)
C23 C22 1.387(3)
C23 H23 0.9500
C22 H22 0.9500
C44 H44A 0.9800
C44 H44B 0.9800
C44 H44C 0.9800
C103 N102 1.500(3)
C103 C119 1.520(3)
C103 C108 1.533(3)
C103 C104 1.578(3)
C104 C105 1.523(3)
C104 C141 1.526(3)
C104 Cl20 1.807(2)
C105 N101 1.471(3)
C105 H10A 0.9900
C105 H10B 0.9900
C106 N107 1.152(3)
C106 N101 1.361(3)
C119 C118 1.387(3)
C119 C114 1.395(3)
C118 C117 1.390(3)
C118 H118 0.9500
C117 C116 1.381(4)
C117 H117 0.9500
C116 C115 1.386(3)
C116 H116 0.9500
C115 C114 1.388(3)
C115 H115 0.9500
C114 C113 1.473(3)
C113 C112 1.396(3)
C113 C108 1.399(3)
C112 C111 1.396(4)
C112 H112 0.9500
C111 C110 1.390(4)
C111 H111 0.9500
C110 C109 1.387(4)
C110 H110 0.9500
C109 C108 1.389(3)
C109 H109 0.9500
C121 C126 1.390(3)
C121 C122 1.398(3)
C121 N102 1.424(3)
C126 C125 1.389(3)
C126 H126 0.9500
C125 C124 1.388(3)
C125 H125 0.9500
C124 C123 1.379(3)
C124 Cl10 1.746(2)
C123 C122 1.392(3)
C123 H123 0.9500
C122 H122 0.9500
C141 O142 1.203(3)
C141 O143 1.322(3)
C144 O143 1.446(3)
C144 H14A 0.9800
C144 H14B 0.9800
C144 H14C 0.9800
N101 N102 1.445(3)

loop_
_geom_hbond_atom_site_label_D
_geom_hbond_atom_site_label_H
_geom_hbond_atom_site_label_A
_geom_hbond_site_symmetry_A
_geom_hbond_distance_DH
_geom_hbond_distance_HA
_geom_hbond_distance_DA
_geom_hbond_angle_DHA
_geom_hbond_publ_flag
C5 H5B N107 . 0.99 2.51 3.459(3) 160 yes
C23 H23 O142 3_665 0.95 2.57 3.502(3) 166 yes
C25 H25 Cg2 3_565 0.95 2.50 3.400(2) 158 yes
C44 H44A Cl1 4_566 0.98 2.77 3.425(3) 125 yes

loop_
_geom_torsion_atom_site_label_1
_geom_torsion_atom_site_label_2
_geom_torsion_atom_site_label_3
_geom_torsion_atom_site_label_4
_geom_torsion
C6 N1 N2 C21 -98.9(2)
C5 N1 N2 C21 131.06(19)
C6 N1 N2 C3 124.32(19)
C5 N1 N2 C3 -5.7(2)
C21 N2 C3 C8 84.2(2)
N1 N2 C3 C8 -142.63(18)
C21 N2 C3 C19 -33.1(3)
N1 N2 C3 C19 100.1(2)
C21 N2 C3 C4 -152.28(19)
N1 N2 C3 C4 -19.1(2)
N2 C3 C4 C41 159.53(19)
C8 C3 C4 C41 -77.4(2)
C19 C3 C4 C41 37.4(3)
N2 C3 C4 C5 36.0(2)
C8 C3 C4 C5 159.13(18)
C19 C3 C4 C5 -86.1(2)
N2 C3 C4 Cl2 -76.90(18)
C8 C3 C4 Cl2 46.2(2)
C19 C3 C4 Cl2 160.97(15)
C6 N1 C5 C4 -96.6(2)
N2 N1 C5 C4 29.1(2)
C41 C4 C5 N1 -161.98(17)
C3 C4 C5 N1 -40.1(2)
Cl2 C4 C5 N1 77.41(17)
N2 C3 C8 C9 47.3(3)
C19 C3 C8 C9 171.8(2)
C4 C3 C8 C9 -68.6(3)
N2 C3 C8 C13 -131.35(19)
C19 C3 C8 C13 -6.9(2)
C4 C3 C8 C13 112.7(2)
C13 C8 C9 C10 -2.4(4)
C3 C8 C9 C10 179.1(2)
C8 C9 C10 C11 0.6(4)
C9 C10 C11 C12 1.5(4)
C10 C11 C12 C13 -1.7(4)
C11 C12 C13 C8 -0.1(4)
C11 C12 C13 C14 174.7(2)
C9 C8 C13 C12 2.1(3)
C3 C8 C13 C12 -179.0(2)
C9 C8 C13 C14 -173.7(2)
C3 C8 C13 C14 5.2(3)
C12 C13 C14 C15 -3.2(4)
C8 C13 C14 C15 172.1(2)
C12 C13 C14 C19 -176.2(2)
C8 C13 C14 C19 -0.9(3)
C19 C14 C15 C16 0.2(3)
C13 C14 C15 C16 -172.0(2)
C14 C15 C16 C17 0.2(4)
C15 C16 C17 C18 -0.2(4)
C16 C17 C18 C19 -0.3(4)
C17 C18 C19 C14 0.7(3)
C17 C18 C19 C3 176.7(2)
C15 C14 C19 C18 -0.7(3)
C13 C14 C19 C18 173.1(2)
C15 C14 C19 C3 -177.4(2)
C13 C14 C19 C3 -3.7(2)
N2 C3 C19 C18 -46.1(3)
C8 C3 C19 C18 -170.0(2)
C4 C3 C19 C18 67.7(3)
N2 C3 C19 C14 130.2(2)
C8 C3 C19 C14 6.4(2)
C4 C3 C19 C14 -116.0(2)
N1 N2 C21 C22 15.7(3)
C3 N2 C21 C22 147.2(2)
N1 N2 C21 C26 -169.51(19)
C3 N2 C21 C26 -37.9(3)
C22 C21 C26 C25 -0.7(3)
N2 C21 C26 C25 -175.7(2)
C21 C26 C25 C24 0.9(4)
C26 C25 C24 C23 -0.6(4)
C26 C25 C24 Cl1 -179.58(19)
C25 C24 C23 C22 0.0(4)
Cl1 C24 C23 C22 179.04(19)
C24 C23 C22 C21 0.2(4)
C26 C21 C22 C23 0.2(3)
N2 C21 C22 C23 175.0(2)
C44 O43 C41 O42 -2.3(3)
C44 O43 C41 C4 -179.93(19)
C5 C4 C41 O42 13.6(3)
C3 C4 C41 O42 -102.6(3)
Cl2 C4 C41 O42 132.3(2)
C5 C4 C41 O43 -168.66(19)
C3 C4 C41 O43 75.1(2)
Cl2 C4 C41 O43 -50.0(2)
N102 C103 C104 C105 30.1(2)
C119 C103 C104 C105 153.97(18)
C108 C103 C104 C105 -92.4(2)
N102 C103 C104 C141 154.77(18)
C119 C103 C104 C141 -81.4(2)
C108 C103 C104 C141 32.2(3)
N102 C103 C104 Cl20 -83.46(18)
C119 C103 C104 Cl20 40.4(2)
C108 C103 C104 Cl20 153.98(16)
C141 C104 C105 N101 -163.45(19)
C103 C104 C105 N101 -39.6(2)
Cl20 C104 C105 N101 79.19(18)
N102 C103 C119 C118 47.6(3)
C108 C103 C119 C118 172.3(2)
C104 C103 C119 C118 -69.5(3)
N102 C103 C119 C114 -132.75(19)
C108 C103 C119 C114 -8.1(2)
C104 C103 C119 C114 110.1(2)
C114 C119 C118 C117 -1.6(3)
C103 C119 C118 C117 178.0(2)
C119 C118 C117 C116 0.0(3)
C118 C117 C116 C115 1.2(3)
C117 C116 C115 C114 -0.7(3)
C116 C115 C114 C119 -0.9(3)
C116 C115 C114 C113 174.1(2)
C118 C119 C114 C115 2.1(3)
C103 C119 C114 C115 -177.52(19)
C118 C119 C114 C113 -173.9(2)
C103 C119 C114 C113 6.5(2)
C115 C114 C113 C112 -2.4(4)
C119 C114 C113 C112 173.1(2)
C115 C114 C113 C108 -177.3(2)
C119 C114 C113 C108 -1.8(2)
C108 C113 C112 C111 0.8(3)
C114 C113 C112 C111 -173.6(2)
C113 C112 C111 C110 0.2(4)
C112 C111 C110 C109 -0.7(4)
C111 C110 C109 C108 0.0(4)
C110 C109 C108 C113 1.0(3)
C110 C109 C108 C103 178.0(2)
C112 C113 C108 C109 -1.5(3)
C114 C113 C108 C109 174.0(2)
C112 C113 C108 C103 -179.0(2)
C114 C113 C108 C103 -3.5(2)
N102 C103 C108 C109 -46.3(3)
C119 C103 C108 C109 -170.3(2)
C104 C103 C108 C109 68.3(3)
N102 C103 C108 C113 131.0(2)
C119 C103 C108 C113 6.9(2)
C104 C103 C108 C113 -114.4(2)
C122 C121 C126 C125 -0.1(3)
N102 C121 C126 C125 -175.64(18)
C121 C126 C125 C124 1.2(3)
C126 C125 C124 C123 -1.9(3)
C126 C125 C124 Cl10 176.69(16)
C125 C124 C123 C122 1.4(3)
Cl10 C124 C123 C122 -177.20(17)
C124 C123 C122 C121 -0.2(3)
C126 C121 C122 C123 -0.5(3)
N102 C121 C122 C123 175.04(19)
C105 C104 C141 O142 8.7(3)
C103 C104 C141 O142 -108.9(3)
Cl20 C104 C141 O142 125.7(2)
C105 C104 C141 O143 -169.9(2)
C103 C104 C141 O143 72.5(2)
Cl20 C104 C141 O143 -52.9(2)
C104 C105 N101 C106 -91.2(2)
C104 C105 N101 N102 34.8(2)
C126 C121 N102 N101 -178.80(17)
C122 C121 N102 N101 5.7(3)
C126 C121 N102 C103 -45.9(3)
C122 C121 N102 C103 138.6(2)
C106 N101 N102 C121 -106.5(2)
C105 N101 N102 C121 122.51(19)
C106 N101 N102 C103 115.5(2)
C105 N101 N102 C103 -15.5(2)
C119 C103 N102 C121 91.9(2)
C108 C103 N102 C121 -25.4(3)
C104 C103 N102 C121 -144.28(18)
C119 C103 N102 N101 -133.52(19)
C108 C103 N102 N101 109.2(2)
C104 C103 N102 N101 -9.7(2)
O142 C141 O143 C144 -7.2(4)
C104 C141 O143 C144 171.3(2)
